data_7206259
loop_
_publ_author_name
'Niu, Yun-Yin'
'Wang, Ling-Fang'
'Lv, Xiao-Rui'
'Du, Hai-Juan'
'Qiao, Yong-Zhen'
'Wang, Hong-Mei'
'Song, Li-Sha'
'Wu, Ben-Lai'
'Hou, Hong-Wei'
'Ng, Seik Weng'

_publ_section_title
;
 Construction and isomeric transformation of polyoxometalates directed
 by 1,\w-bis(pyridinium)alkane templates
;
_journal_issue 16
_journal_name_full CrystEngComm
_journal_page_first 5071
_journal_paper_doi 10.1039/c1ce05245d
_journal_volume 13
_journal_year 2011
_chemical_formula_sum 'C34 H48 Mo8 N4 O26'
_chemical_formula_weight 1696.28
_chemical_name_systematic
;

?

;
_space_group_IT_number 14
_symmetry_cell_setting monoclinic
_symmetry_space_group_name_Hall '-P 2yn'
_symmetry_space_group_name_H-M 'P 1 21/n 1'
_atom_sites_solution_hydrogens geom
_atom_sites_solution_primary direct
_atom_sites_solution_secondary difmap
_audit_creation_method SHELXL-97
_cell_angle_alpha 90.00
_cell_angle_beta 90.8730(10)
_cell_angle_gamma 90.00
_cell_formula_units_Z 2
_cell_length_a 11.2831(7)
_cell_length_b 18.3289(11)
_cell_length_c 11.9515(7)
_cell_measurement_reflns_used 5187
_cell_measurement_temperature 293(2)
_cell_measurement_theta_max 29.61
_cell_measurement_theta_min 2.50
_cell_volume 2471.4(3)
_computing_cell_refinement 'Bruker SMART'
_computing_data_collection 'Bruker SMART'
_computing_data_reduction 'Bruker SAINT'
_computing_molecular_graphics 'Bruker SHELXTL'
_computing_publication_material 'Bruker SHELXTL'
_computing_structure_refinement 'SHELXL-97 (Sheldrick, 1997)'
_computing_structure_solution 'SHELXS-97 (Sheldrick, 1990)'
_diffrn_ambient_temperature 293(2)
_diffrn_measured_fraction_theta_full 0.998
_diffrn_measured_fraction_theta_max 0.998
_diffrn_measurement_device_type 'CCD area detector'
_diffrn_measurement_method 'phi and omega scans'
_diffrn_radiation_monochromator graphite
_diffrn_radiation_source 'fine-focus sealed tube'
_diffrn_radiation_type MoK\a
_diffrn_radiation_wavelength 0.71073
_diffrn_reflns_av_R_equivalents 0.0148
_diffrn_reflns_av_sigmaI/netI 0.0163
_diffrn_reflns_limit_h_max 13
_diffrn_reflns_limit_h_min -13
_diffrn_reflns_limit_k_max 22
_diffrn_reflns_limit_k_min -17
_diffrn_reflns_limit_l_max 12
_diffrn_reflns_limit_l_min -14
_diffrn_reflns_number 13501
_diffrn_reflns_theta_full 25.50
_diffrn_reflns_theta_max 25.50
_diffrn_reflns_theta_min 2.12
_exptl_absorpt_coefficient_mu 2.051
_exptl_absorpt_correction_T_max 0.7218
_exptl_absorpt_correction_T_min 0.6498
_exptl_absorpt_correction_type multi-scan
_exptl_absorpt_process_details sadabs
_exptl_crystal_colour colorless
_exptl_crystal_density_diffrn 2.280
_exptl_crystal_density_method 'not measured'
_exptl_crystal_description prism
_exptl_crystal_F_000 1648
_exptl_crystal_size_max 0.23
_exptl_crystal_size_mid 0.21
_exptl_crystal_size_min 0.17
_refine_diff_density_max 0.614
_refine_diff_density_min -0.945
_refine_diff_density_rms 0.141
_refine_ls_extinction_method none
_refine_ls_goodness_of_fit_ref 1.060
_refine_ls_hydrogen_treatment constr
_refine_ls_matrix_type full
_refine_ls_number_parameters 325
_refine_ls_number_reflns 4594
_refine_ls_number_restraints 0
_refine_ls_restrained_S_all 1.060
_refine_ls_R_factor_all 0.0235
_refine_ls_R_factor_gt 0.0216
_refine_ls_shift/su_max 0.002
_refine_ls_shift/su_mean 0.000
_refine_ls_structure_factor_coef Fsqd
_refine_ls_weighting_details 'calc w=1/[\s^2^(Fo^2^)+(0.0369P)^2^+1.3861P] where P=(Fo^2^+2Fc^2^)/3'
_refine_ls_weighting_scheme calc
_refine_ls_wR_factor_gt 0.0588
_refine_ls_wR_factor_ref 0.0600
_reflns_number_gt 4307
_reflns_number_total 4594
_reflns_threshold_expression >2sigma(I)
_cod_data_source_file c1ce05245d.txt
_cod_data_source_block 5
_cod_depositor_comments
;
The following automatic conversions were performed:

'_symmetry_cell_setting' value 'Monoclinic' changed to 'monoclinic'
according to /home/saulius/struct/CIF-dictionaries/cif_core.dic
dictionary named 'cif_core.dic' version 2.4.1 from 2010-06-29.

Automatic conversion script
Id: cif_fix_values 1715 2011-07-08 13:25:40Z adriana 
;
_cod_original_sg_symbol_H-M P2(1)/n
_cod_database_code 7206259

loop_
_symmetry_equiv_pos_as_xyz
'x, y, z'
'-x+1/2, y+1/2, -z+1/2'
'-x, -y, -z'
'x-1/2, -y-1/2, z-1/2'

loop_
_atom_site_label
_atom_site_type_symbol
_atom_site_fract_x
_atom_site_fract_y
_atom_site_fract_z
_atom_site_U_iso_or_equiv
_atom_site_adp_type
_atom_site_occupancy
_atom_site_symmetry_multiplicity
_atom_site_calc_flag
_atom_site_refinement_flags
_atom_site_disorder_assembly
_atom_site_disorder_group
Mo1 Mo 0.861604(17) 0.044459(11) 0.477562(17) 0.02036(7) Uani 1 1 d . . .
Mo2 Mo 0.85861(2) -0.115493(12) 0.58651(2) 0.02841(7) Uani 1 1 d . . .
Mo3 Mo 1.00774(2) 0.017522(13) 0.737975(19) 0.02984(8) Uani 1 1 d . . .
Mo4 Mo 1.00347(2) 0.182592(13) 0.63046(2) 0.02903(7) Uani 1 1 d . . .
O1 O 0.84470(15) -0.00847(9) 0.61767(15) 0.0249(4) Uani 1 1 d . . .
O2 O 1.05374(14) 0.05569(9) 0.55945(14) 0.0229(4) Uani 1 1 d . . .
O3 O 0.95488(15) 0.07197(10) 0.34990(14) 0.0264(4) Uani 1 1 d . . .
O4 O 0.72618(16) 0.03003(11) 0.41879(17) 0.0346(4) Uani 1 1 d . . .
O5 O 0.8401(2) -0.14908(12) 0.71727(19) 0.0467(6) Uani 1 1 d . . .
O6 O 0.94889(17) -0.19186(10) 0.52206(17) 0.0327(4) Uani 1 1 d . . .
O7 O 0.72426(18) -0.12597(12) 0.5216(2) 0.0442(5) Uani 1 1 d . . .
O8 O 1.1459(2) 0.03191(13) 0.7911(2) 0.0491(6) Uani 1 1 d . . .
O9 O 0.9291(2) -0.01720(13) 0.84563(18) 0.0506(6) Uani 1 1 d . . .
O10 O 0.94358(17) 0.11309(10) 0.73566(15) 0.0323(4) Uani 1 1 d . . .
O11 O 1.13600(19) 0.19929(13) 0.6932(2) 0.0488(6) Uani 1 1 d . . .
O12 O 0.92123(19) 0.25805(11) 0.6557(2) 0.0446(5) Uani 1 1 d . . .
O13 O 0.84915(15) 0.13141(10) 0.53613(15) 0.0263(4) Uani 1 1 d . . .
N1 N 0.4685(2) 0.30677(15) 0.4660(2) 0.0389(6) Uani 1 1 d . . .
N2 N -0.03401(19) 0.56650(13) 0.80370(19) 0.0310(5) Uani 1 1 d . . .
C1 C 0.5524(3) 0.35426(18) 0.4915(3) 0.0475(8) Uani 1 1 d . . .
H1 H 0.5317 0.4021 0.5079 0.057 Uiso 1 1 calc R . .
C2 C 0.6679(3) 0.3348(2) 0.4944(3) 0.0592(10) Uani 1 1 d . . .
H2 H 0.7258 0.3689 0.5136 0.071 Uiso 1 1 calc R . .
C3 C 0.6986(3) 0.2661(2) 0.4694(3) 0.0590(10) Uani 1 1 d . . .
H3 H 0.7781 0.2527 0.4700 0.071 Uiso 1 1 calc R . .
C4 C 0.6149(4) 0.21644(19) 0.4435(3) 0.0546(9) Uani 1 1 d . . .
H4 H 0.6362 0.1687 0.4269 0.066 Uiso 1 1 calc R . .
C5 C 0.4967(3) 0.2368(2) 0.4416(3) 0.0514(9) Uani 1 1 d . . .
H5 H 0.4378 0.2031 0.4239 0.062 Uiso 1 1 calc R . .
C6 C 0.0752(3) 0.59312(18) 0.7887(3) 0.0409(7) Uani 1 1 d . . .
H6 H 0.1407 0.5627 0.7972 0.049 Uiso 1 1 calc R . .
C7 C 0.0908(3) 0.66522(19) 0.7608(3) 0.0491(8) Uani 1 1 d . . .
H7 H 0.1666 0.6833 0.7492 0.059 Uiso 1 1 calc R . .
C8 C -0.0052(3) 0.71012(18) 0.7501(3) 0.0461(8) Uani 1 1 d . . .
H8 H 0.0048 0.7590 0.7317 0.055 Uiso 1 1 calc R . .
C9 C -0.1171(3) 0.68242(18) 0.7668(3) 0.0421(7) Uani 1 1 d . . .
H9 H -0.1832 0.7125 0.7608 0.050 Uiso 1 1 calc R . .
C10 C -0.1297(3) 0.60998(17) 0.7924(2) 0.0369(7) Uani 1 1 d . . .
H10 H -0.2051 0.5906 0.8020 0.044 Uiso 1 1 calc R . .
C11 C 0.3431(3) 0.3295(3) 0.4592(3) 0.0594(10) Uani 1 1 d . . .
H11A H 0.2969 0.2901 0.4264 0.071 Uiso 1 1 calc R . .
H11B H 0.3364 0.3712 0.4095 0.071 Uiso 1 1 calc R . .
C12 C 0.2904(3) 0.3496(2) 0.5717(3) 0.0440(7) Uani 1 1 d . . .
H12A H 0.2812 0.3062 0.6170 0.053 Uiso 1 1 calc R . .
H12B H 0.3429 0.3830 0.6113 0.053 Uiso 1 1 calc R . .
C13 C 0.1703(3) 0.3855(2) 0.5513(3) 0.0513(9) Uani 1 1 d . . .
H13A H 0.1818 0.4305 0.5101 0.062 Uiso 1 1 calc R . .
H13B H 0.1218 0.3534 0.5051 0.062 Uiso 1 1 calc R . .
C14 C 0.1042(3) 0.40256(17) 0.6578(2) 0.0379(7) Uani 1 1 d . . .
H14A H 0.1536 0.4329 0.7060 0.045 Uiso 1 1 calc R . .
H14B H 0.0883 0.3575 0.6974 0.045 Uiso 1 1 calc R . .
C15 C -0.0121(3) 0.44176(18) 0.6332(3) 0.0398(7) Uani 1 1 d . . .
H15A H -0.0519 0.4174 0.5711 0.048 Uiso 1 1 calc R . .
H15B H 0.0053 0.4912 0.6096 0.048 Uiso 1 1 calc R . .
C16 C -0.0967(3) 0.44510(17) 0.7310(3) 0.0397(7) Uani 1 1 d . . .
H16A H -0.1707 0.4666 0.7051 0.048 Uiso 1 1 calc R . .
H16B H -0.1136 0.3957 0.7550 0.048 Uiso 1 1 calc R . .
C17 C -0.0518(2) 0.48805(16) 0.8311(2) 0.0343(6) Uani 1 1 d . . .
H17A H -0.1083 0.4840 0.8911 0.041 Uiso 1 1 calc R . .
H17B H 0.0227 0.4674 0.8572 0.041 Uiso 1 1 calc R . .

loop_
_atom_site_aniso_label
_atom_site_aniso_U_11
_atom_site_aniso_U_22
_atom_site_aniso_U_33
_atom_site_aniso_U_23
_atom_site_aniso_U_13
_atom_site_aniso_U_12
Mo1 0.01588(11) 0.01989(12) 0.02528(12) 0.00010(8) -0.00039(8) 0.00241(7)
Mo2 0.02456(13) 0.02048(12) 0.04048(15) 0.00325(9) 0.01005(10) -0.00099(9)
Mo3 0.03567(14) 0.03160(14) 0.02220(13) -0.00141(9) -0.00090(10) 0.00866(10)
Mo4 0.02409(13) 0.02548(13) 0.03747(14) -0.00673(9) -0.00071(10) 0.00109(9)
O1 0.0222(9) 0.0233(9) 0.0292(9) 0.0011(7) 0.0063(7) 0.0010(7)
O2 0.0189(8) 0.0226(9) 0.0273(9) -0.0015(7) 0.0004(7) 0.0008(7)
O3 0.0287(9) 0.0256(9) 0.0249(9) 0.0029(7) 0.0012(7) 0.0057(7)
O4 0.0243(10) 0.0347(11) 0.0445(12) -0.0063(9) -0.0070(8) 0.0021(8)
O5 0.0537(13) 0.0350(12) 0.0520(13) 0.0150(10) 0.0254(11) 0.0066(10)
O6 0.0322(10) 0.0204(9) 0.0457(11) 0.0029(8) 0.0082(9) 0.0011(8)
O7 0.0272(10) 0.0352(11) 0.0703(15) -0.0040(10) 0.0043(10) -0.0069(9)
O8 0.0468(13) 0.0555(14) 0.0445(13) -0.0132(11) -0.0159(10) 0.0143(11)
O9 0.0715(16) 0.0505(14) 0.0302(11) 0.0079(10) 0.0130(11) 0.0117(12)
O10 0.0354(10) 0.0336(11) 0.0281(10) -0.0069(8) 0.0035(8) 0.0079(8)
O11 0.0317(11) 0.0533(14) 0.0613(15) -0.0129(11) -0.0086(10) -0.0028(10)
O12 0.0398(11) 0.0327(11) 0.0615(14) -0.0142(10) 0.0010(10) 0.0061(9)
O13 0.0229(9) 0.0240(9) 0.0320(10) -0.0021(7) 0.0001(7) 0.0038(7)
N1 0.0324(13) 0.0520(16) 0.0325(13) 0.0029(11) 0.0053(10) 0.0046(11)
N2 0.0273(11) 0.0352(13) 0.0305(12) 0.0049(10) 0.0025(9) 0.0030(10)
C1 0.060(2) 0.0356(17) 0.0475(19) -0.0071(14) 0.0045(16) 0.0008(15)
C2 0.047(2) 0.070(3) 0.060(2) 0.0005(19) -0.0099(17) -0.0109(19)
C3 0.0432(19) 0.072(3) 0.062(2) 0.023(2) -0.0025(17) 0.0130(19)
C4 0.070(2) 0.0367(18) 0.058(2) 0.0060(16) 0.0111(19) 0.0177(17)
C5 0.062(2) 0.048(2) 0.0442(19) -0.0016(15) 0.0037(16) -0.0185(17)
C6 0.0250(14) 0.0452(18) 0.0522(18) 0.0073(14) -0.0071(13) 0.0022(12)
C7 0.0327(16) 0.051(2) 0.064(2) 0.0142(17) -0.0059(15) -0.0085(14)
C8 0.0508(19) 0.0372(17) 0.0500(19) 0.0083(14) -0.0109(16) -0.0038(14)
C9 0.0389(16) 0.0441(18) 0.0432(18) 0.0008(14) -0.0042(14) 0.0107(14)
C10 0.0260(14) 0.0471(18) 0.0376(16) -0.0004(13) 0.0024(12) 0.0078(12)
C11 0.0398(18) 0.095(3) 0.044(2) 0.0018(19) 0.0057(15) 0.0150(19)
C12 0.0376(16) 0.055(2) 0.0403(17) 0.0024(14) 0.0111(14) 0.0041(14)
C13 0.0439(19) 0.066(2) 0.0441(19) 0.0083(16) 0.0107(15) 0.0138(17)
C14 0.0331(15) 0.0422(17) 0.0384(16) -0.0038(13) 0.0068(12) -0.0007(13)
C15 0.0365(16) 0.0446(18) 0.0384(17) -0.0010(13) 0.0036(13) 0.0012(13)
C16 0.0268(14) 0.0404(17) 0.0519(19) 0.0001(14) 0.0045(13) 0.0005(12)
C17 0.0294(14) 0.0349(16) 0.0389(16) 0.0057(12) 0.0055(12) 0.0019(12)

loop_
_atom_type_symbol
_atom_type_description
_atom_type_scat_dispersion_real
_atom_type_scat_dispersion_imag
_atom_type_scat_source
C C 0.0033 0.0016 'International Tables Vol C Tables 4.2.6.8 and 6.1.1.4'
H H 0.0000 0.0000 'International Tables Vol C Tables 4.2.6.8 and 6.1.1.4'
N N 0.0061 0.0033 'International Tables Vol C Tables 4.2.6.8 and 6.1.1.4'
O O 0.0106 0.0060 'International Tables Vol C Tables 4.2.6.8 and 6.1.1.4'
Mo Mo -1.6832 0.6857 'International Tables Vol C Tables 4.2.6.8 and 6.1.1.4'

loop_
_geom_angle_atom_site_label_1
_geom_angle_atom_site_label_2
_geom_angle_atom_site_label_3
_geom_angle
_geom_angle_site_symmetry_1
_geom_angle_site_symmetry_3
_geom_angle_publ_flag
O4 Mo1 O13 103.37(9) . . ?
O4 Mo1 O3 102.24(9) . . ?
O13 Mo1 O3 97.26(8) . . ?
O4 Mo1 O1 100.33(9) . . ?
O13 Mo1 O1 95.76(8) . . ?
O3 Mo1 O1 150.48(7) . . ?
O4 Mo1 O2 100.66(8) . 3_756 ?
O13 Mo1 O2 155.93(7) . 3_756 ?
O3 Mo1 O2 78.97(7) . 3_756 ?
O1 Mo1 O2 78.36(7) . 3_756 ?
O4 Mo1 O2 175.97(8) . . ?
O13 Mo1 O2 80.46(7) . . ?
O3 Mo1 O2 78.35(7) . . ?
O1 Mo1 O2 77.85(7) . . ?
O2 Mo1 O2 75.49(7) 3_756 . ?
O4 Mo1 Mo3 91.98(7) . 3_756 ?
O13 Mo1 Mo3 133.47(6) . 3_756 ?
O3 Mo1 Mo3 36.24(5) . 3_756 ?
O1 Mo1 Mo3 124.64(5) . 3_756 ?
O2 Mo1 Mo3 46.29(5) 3_756 3_756 ?
O2 Mo1 Mo3 86.19(4) . 3_756 ?
O4 Mo1 Mo2 90.61(7) . . ?
O13 Mo1 Mo2 132.03(6) . . ?
O3 Mo1 Mo2 124.59(5) . . ?
O1 Mo1 Mo2 36.28(5) . . ?
O2 Mo1 Mo2 45.63(5) 3_756 . ?
O2 Mo1 Mo2 85.82(4) . . ?
Mo3 Mo1 Mo2 90.581(8) 3_756 . ?
O5 Mo2 O7 104.95(12) . . ?
O5 Mo2 O6 100.39(10) . . ?
O7 Mo2 O6 102.18(10) . . ?
O5 Mo2 O1 99.96(9) . . ?
O7 Mo2 O1 97.09(9) . . ?
O6 Mo2 O1 147.17(7) . . ?
O5 Mo2 O2 159.04(10) . 3_756 ?
O7 Mo2 O2 95.63(9) . 3_756 ?
O6 Mo2 O2 78.70(7) . 3_756 ?
O1 Mo2 O2 73.13(6) . 3_756 ?
O5 Mo2 O3 87.00(10) . 3_756 ?
O7 Mo2 O3 164.96(9) . 3_756 ?
O6 Mo2 O3 84.20(7) . 3_756 ?
O1 Mo2 O3 71.45(6) . 3_756 ?
O2 Mo2 O3 72.05(6) 3_756 3_756 ?
O5 Mo2 Mo1 135.08(8) . . ?
O7 Mo2 Mo1 86.15(7) . . ?
O6 Mo2 Mo1 119.96(6) . . ?
O1 Mo2 Mo1 35.11(5) . . ?
O2 Mo2 Mo1 41.27(4) 3_756 . ?
O3 Mo2 Mo1 78.89(4) 3_756 . ?
O8 Mo3 O9 105.25(12) . . ?
O8 Mo3 O10 102.16(10) . . ?
O9 Mo3 O10 98.82(10) . . ?
O8 Mo3 O3 97.15(9) . 3_756 ?
O9 Mo3 O3 102.00(10) . 3_756 ?
O10 Mo3 O3 146.66(7) . 3_756 ?
O8 Mo3 O2 94.62(10) . . ?
O9 Mo3 O2 160.05(10) . . ?
O10 Mo3 O2 78.34(7) . . ?
O3 Mo3 O2 73.20(7) 3_756 . ?
O8 Mo3 O1 163.98(9) . . ?
O9 Mo3 O1 88.53(10) . . ?
O10 Mo3 O1 83.34(7) . . ?
O3 Mo3 O1 71.54(6) 3_756 . ?
O2 Mo3 O1 71.55(6) . . ?
O8 Mo3 Mo1 85.66(8) . 3_756 ?
O9 Mo3 Mo1 136.92(8) . 3_756 ?
O10 Mo3 Mo1 119.83(6) . 3_756 ?
O3 Mo3 Mo1 34.93(5) 3_756 3_756 ?
O2 Mo3 Mo1 41.49(4) . 3_756 ?
O1 Mo3 Mo1 78.61(4) . 3_756 ?
O11 Mo4 O12 104.86(11) . . ?
O11 Mo4 O6 98.44(10) . 3_756 ?
O12 Mo4 O6 105.02(10) . 3_756 ?
O11 Mo4 O10 98.48(11) . . ?
O12 Mo4 O10 103.05(10) . . ?
O6 Mo4 O10 142.05(8) 3_756 . ?
O11 Mo4 O13 164.69(9) . . ?
O12 Mo4 O13 90.44(9) . . ?
O6 Mo4 O13 77.74(7) 3_756 . ?
O10 Mo4 O13 77.02(7) . . ?
Mo1 O1 Mo2 108.61(8) . . ?
Mo1 O1 Mo3 109.68(7) . . ?
Mo2 O1 Mo3 104.35(7) . . ?
Mo1 O2 Mo2 93.10(6) 3_756 3_756 ?
Mo1 O2 Mo3 92.22(6) 3_756 . ?
Mo2 O2 Mo3 161.93(8) 3_756 . ?
Mo1 O2 Mo1 104.51(7) 3_756 . ?
Mo2 O2 Mo1 97.43(6) 3_756 . ?
Mo3 O2 Mo1 97.92(6) . . ?
Mo1 O3 Mo3 108.83(9) . 3_756 ?
Mo1 O3 Mo2 109.07(8) . 3_756 ?
Mo3 O3 Mo2 104.60(7) 3_756 3_756 ?
Mo2 O6 Mo4 118.69(10) . 3_756 ?
Mo3 O10 Mo4 118.99(9) . . ?
Mo1 O13 Mo4 120.77(9) . . ?
C1 N1 C5 120.3(3) . . ?
C1 N1 C11 120.7(3) . . ?
C5 N1 C11 118.9(3) . . ?
C6 N2 C10 120.6(3) . . ?
C6 N2 C17 120.6(2) . . ?
C10 N2 C17 118.9(2) . . ?
N1 C1 C2 121.4(3) . . ?
N1 C1 H1 119.3 . . ?
C2 C1 H1 119.3 . . ?
C3 C2 C1 119.6(4) . . ?
C3 C2 H2 120.2 . . ?
C1 C2 H2 120.2 . . ?
C2 C3 C4 120.3(4) . . ?
C2 C3 H3 119.9 . . ?
C4 C3 H3 119.9 . . ?
C3 C4 C5 119.6(3) . . ?
C3 C4 H4 120.2 . . ?
C5 C4 H4 120.2 . . ?
N1 C5 C4 118.8(3) . . ?
N1 C5 H5 120.6 . . ?
C4 C5 H5 120.6 . . ?
N2 C6 C7 120.3(3) . . ?
N2 C6 H6 119.9 . . ?
C7 C6 H6 119.9 . . ?
C8 C7 C6 119.8(3) . . ?
C8 C7 H7 120.1 . . ?
C6 C7 H7 120.1 . . ?
C7 C8 C9 119.5(3) . . ?
C7 C8 H8 120.3 . . ?
C9 C8 H8 120.3 . . ?
C10 C9 C8 119.2(3) . . ?
C10 C9 H9 120.4 . . ?
C8 C9 H9 120.4 . . ?
N2 C10 C9 120.7(3) . . ?
N2 C10 H10 119.7 . . ?
C9 C10 H10 119.7 . . ?
N1 C11 C12 114.0(3) . . ?
N1 C11 H11A 108.8 . . ?
C12 C11 H11A 108.8 . . ?
N1 C11 H11B 108.8 . . ?
C12 C11 H11B 108.8 . . ?
H11A C11 H11B 107.7 . . ?
C13 C12 C11 108.8(3) . . ?
C13 C12 H12A 109.9 . . ?
C11 C12 H12A 109.9 . . ?
C13 C12 H12B 109.9 . . ?
C11 C12 H12B 109.9 . . ?
H12A C12 H12B 108.3 . . ?
C14 C13 C12 113.7(3) . . ?
C14 C13 H13A 108.8 . . ?
C12 C13 H13A 108.8 . . ?
C14 C13 H13B 108.8 . . ?
C12 C13 H13B 108.8 . . ?
H13A C13 H13B 107.7 . . ?
C13 C14 C15 111.6(3) . . ?
C13 C14 H14A 109.3 . . ?
C15 C14 H14A 109.3 . . ?
C13 C14 H14B 109.3 . . ?
C15 C14 H14B 109.3 . . ?
H14A C14 H14B 108.0 . . ?
C14 C15 C16 114.8(3) . . ?
C14 C15 H15A 108.6 . . ?
C16 C15 H15A 108.6 . . ?
C14 C15 H15B 108.6 . . ?
C16 C15 H15B 108.6 . . ?
H15A C15 H15B 107.5 . . ?
C17 C16 C15 115.0(2) . . ?
C17 C16 H16A 108.5 . . ?
C15 C16 H16A 108.5 . . ?
C17 C16 H16B 108.5 . . ?
C15 C16 H16B 108.5 . . ?
H16A C16 H16B 107.5 . . ?
N2 C17 C16 112.0(2) . . ?
N2 C17 H17A 109.2 . . ?
C16 C17 H17A 109.2 . . ?
N2 C17 H17B 109.2 . . ?
C16 C17 H17B 109.2 . . ?
H17A C17 H17B 107.9 . . ?

loop_
_geom_bond_atom_site_label_1
_geom_bond_atom_site_label_2
_geom_bond_distance
_geom_bond_site_symmetry_2
_geom_bond_publ_flag
Mo1 O4 1.6928(18) . ?
Mo1 O13 1.7472(17) . ?
Mo1 O3 1.9336(18) . ?
Mo1 O1 1.9471(17) . ?
Mo1 O2 2.1192(17) 3_756 ?
Mo1 O2 2.3738(17) . ?
Mo1 Mo3 3.1961(3) 3_756 ?
Mo1 Mo2 3.2083(3) . ?
Mo2 O5 1.696(2) . ?
Mo2 O7 1.703(2) . ?
Mo2 O6 1.9011(19) . ?
Mo2 O1 2.0032(17) . ?
Mo2 O2 2.2968(17) 3_756 ?
Mo2 O3 2.3652(18) 3_756 ?
Mo3 O8 1.695(2) . ?
Mo3 O9 1.698(2) . ?
Mo3 O10 1.8953(19) . ?
Mo3 O3 1.9962(18) 3_756 ?
Mo3 O2 2.3119(17) . ?
Mo3 O1 2.3660(18) . ?
Mo3 Mo1 3.1961(3) 3_756 ?
Mo4 O11 1.690(2) . ?
Mo4 O12 1.695(2) . ?
Mo4 O6 1.916(2) 3_756 ?
Mo4 O10 1.920(2) . ?
Mo4 O13 2.2634(18) . ?
O2 Mo1 2.1192(17) 3_756 ?
O2 Mo2 2.2968(17) 3_756 ?
O3 Mo3 1.9962(18) 3_756 ?
O3 Mo2 2.3652(18) 3_756 ?
O6 Mo4 1.916(2) 3_756 ?
N1 C1 1.319(4) . ?
N1 C5 1.354(4) . ?
N1 C11 1.476(4) . ?
N2 C6 1.340(4) . ?
N2 C10 1.347(4) . ?
N2 C17 1.489(4) . ?
C1 C2 1.351(5) . ?
C1 H1 0.9300 . ?
C2 C3 1.341(6) . ?
C2 H2 0.9300 . ?
C3 C4 1.344(6) . ?
C3 H3 0.9300 . ?
C4 C5 1.385(5) . ?
C4 H4 0.9300 . ?
C5 H5 0.9300 . ?
C6 C7 1.375(5) . ?
C6 H6 0.9300 . ?
C7 C8 1.365(5) . ?
C7 H7 0.9300 . ?
C8 C9 1.378(5) . ?
C8 H8 0.9300 . ?
C9 C10 1.370(4) . ?
C9 H9 0.9300 . ?
C10 H10 0.9300 . ?
C11 C12 1.523(5) . ?
C11 H11A 0.9700 . ?
C11 H11B 0.9700 . ?
C12 C13 1.523(4) . ?
C12 H12A 0.9700 . ?
C12 H12B 0.9700 . ?
C13 C14 1.518(4) . ?
C13 H13A 0.9700 . ?
C13 H13B 0.9700 . ?
C14 C15 1.522(4) . ?
C14 H14A 0.9700 . ?
C14 H14B 0.9700 . ?
C15 C16 1.522(4) . ?
C15 H15A 0.9700 . ?
C15 H15B 0.9700 . ?
C16 C17 1.512(4) . ?
C16 H16A 0.9700 . ?
C16 H16B 0.9700 . ?
C17 H17A 0.9700 . ?
C17 H17B 0.9700 . ?

loop_
_geom_torsion_atom_site_label_1
_geom_torsion_atom_site_label_2
_geom_torsion_atom_site_label_3
_geom_torsion_atom_site_label_4
_geom_torsion
_geom_torsion_site_symmetry_1
_geom_torsion_site_symmetry_2
_geom_torsion_site_symmetry_3
_geom_torsion_site_symmetry_4
_geom_torsion_publ_flag
O4 Mo1 Mo2 O5 -106.05(14) . . . . ?
O13 Mo1 Mo2 O5 2.66(14) . . . . ?
O3 Mo1 Mo2 O5 148.59(13) . . . . ?
O1 Mo1 Mo2 O5 0.73(14) . . . . ?
O2 Mo1 Mo2 O5 149.57(13) 3_756 . . . ?
O2 Mo1 Mo2 O5 75.83(12) . . . . ?
Mo3 Mo1 Mo2 O5 161.97(12) 3_756 . . . ?
O4 Mo1 Mo2 O7 1.33(10) . . . . ?
O13 Mo1 Mo2 O7 110.04(11) . . . . ?
O3 Mo1 Mo2 O7 -104.03(10) . . . . ?
O1 Mo1 Mo2 O7 108.11(12) . . . . ?
O2 Mo1 Mo2 O7 -103.05(10) 3_756 . . . ?
O2 Mo1 Mo2 O7 -176.80(9) . . . . ?
Mo3 Mo1 Mo2 O7 -90.66(8) 3_756 . . . ?
O4 Mo1 Mo2 O6 103.17(10) . . . . ?
O13 Mo1 Mo2 O6 -148.12(10) . . . . ?
O3 Mo1 Mo2 O6 -2.19(9) . . . . ?
O1 Mo1 Mo2 O6 -150.05(11) . . . . ?
O2 Mo1 Mo2 O6 -1.21(9) 3_756 . . . ?
O2 Mo1 Mo2 O6 -74.96(8) . . . . ?
Mo3 Mo1 Mo2 O6 11.18(7) 3_756 . . . ?
O4 Mo1 Mo2 O1 -106.78(11) . . . . ?
O13 Mo1 Mo2 O1 1.93(11) . . . . ?
O3 Mo1 Mo2 O1 147.86(11) . . . . ?
O2 Mo1 Mo2 O1 148.84(11) 3_756 . . . ?
O2 Mo1 Mo2 O1 75.10(9) . . . . ?
Mo3 Mo1 Mo2 O1 161.24(9) 3_756 . . . ?
O4 Mo1 Mo2 O2 104.38(9) . . . 3_756 ?
O13 Mo1 Mo2 O2 -146.91(10) . . . 3_756 ?
O3 Mo1 Mo2 O2 -0.98(9) . . . 3_756 ?
O1 Mo1 Mo2 O2 -148.84(11) . . . 3_756 ?
O2 Mo1 Mo2 O2 -73.75(9) . . . 3_756 ?
Mo3 Mo1 Mo2 O2 12.39(6) 3_756 . . 3_756 ?
O4 Mo1 Mo2 O3 179.75(8) . . . 3_756 ?
O13 Mo1 Mo2 O3 -71.54(9) . . . 3_756 ?
O3 Mo1 Mo2 O3 74.39(9) . . . 3_756 ?
O1 Mo1 Mo2 O3 -73.47(10) . . . 3_756 ?
O2 Mo1 Mo2 O3 75.37(8) 3_756 . . 3_756 ?
O2 Mo1 Mo2 O3 1.63(6) . . . 3_756 ?
Mo3 Mo1 Mo2 O3 87.77(4) 3_756 . . 3_756 ?
O4 Mo1 O1 Mo2 76.69(10) . . . . ?
O13 Mo1 O1 Mo2 -178.56(8) . . . . ?
O3 Mo1 O1 Mo2 -62.71(18) . . . . ?
O2 Mo1 O1 Mo2 -22.19(8) 3_756 . . . ?
O2 Mo1 O1 Mo2 -99.64(8) . . . . ?
Mo3 Mo1 O1 Mo2 -23.01(10) 3_756 . . . ?
O4 Mo1 O1 Mo3 -169.85(9) . . . . ?
O13 Mo1 O1 Mo3 -65.10(9) . . . . ?
O3 Mo1 O1 Mo3 50.75(18) . . . . ?
O2 Mo1 O1 Mo3 91.27(8) 3_756 . . . ?
O2 Mo1 O1 Mo3 13.82(7) . . . . ?
Mo3 Mo1 O1 Mo3 90.44(7) 3_756 . . . ?
Mo2 Mo1 O1 Mo3 113.46(11) . . . . ?
O5 Mo2 O1 Mo1 -179.48(10) . . . . ?
O7 Mo2 O1 Mo1 -72.87(11) . . . . ?
O6 Mo2 O1 Mo1 52.92(17) . . . . ?
O2 Mo2 O1 Mo1 20.89(7) 3_756 . . . ?
O3 Mo2 O1 Mo1 97.13(9) 3_756 . . . ?
O5 Mo2 O1 Mo3 63.59(10) . . . . ?
O7 Mo2 O1 Mo3 170.19(9) . . . . ?
O6 Mo2 O1 Mo3 -64.01(16) . . . . ?
O2 Mo2 O1 Mo3 -96.04(7) 3_756 . . . ?
O3 Mo2 O1 Mo3 -19.81(6) 3_756 . . . ?
Mo1 Mo2 O1 Mo3 -116.93(10) . . . . ?
O8 Mo3 O1 Mo1 -45.9(4) . . . . ?
O9 Mo3 O1 Mo1 164.31(10) . . . . ?
O10 Mo3 O1 Mo1 65.25(9) . . . . ?
O3 Mo3 O1 Mo1 -92.53(9) 3_756 . . . ?
O2 Mo3 O1 Mo1 -14.64(7) . . . . ?
Mo1 Mo3 O1 Mo1 -57.06(6) 3_756 . . . ?
O8 Mo3 O1 Mo2 70.3(4) . . . . ?
O9 Mo3 O1 Mo2 -79.51(10) . . . . ?
O10 Mo3 O1 Mo2 -178.57(8) . . . . ?
O3 Mo3 O1 Mo2 23.66(7) 3_756 . . . ?
O2 Mo3 O1 Mo2 101.54(8) . . . . ?
Mo1 Mo3 O1 Mo2 59.13(6) 3_756 . . . ?
O8 Mo3 O2 Mo1 78.12(9) . . . 3_756 ?
O9 Mo3 O2 Mo1 -96.7(3) . . . 3_756 ?
O10 Mo3 O2 Mo1 179.60(8) . . . 3_756 ?
O3 Mo3 O2 Mo1 -17.97(6) 3_756 . . 3_756 ?
O1 Mo3 O2 Mo1 -93.61(7) . . . 3_756 ?
O8 Mo3 O2 Mo2 -28.9(3) . . . 3_756 ?
O9 Mo3 O2 Mo2 156.2(3) . . . 3_756 ?
O10 Mo3 O2 Mo2 72.5(3) . . . 3_756 ?
O3 Mo3 O2 Mo2 -125.0(3) 3_756 . . 3_756 ?
O1 Mo3 O2 Mo2 159.3(3) . . . 3_756 ?
Mo1 Mo3 O2 Mo2 -107.1(3) 3_756 . . 3_756 ?
O8 Mo3 O2 Mo1 -176.90(9) . . . . ?
O9 Mo3 O2 Mo1 8.3(3) . . . . ?
O10 Mo3 O2 Mo1 -75.42(8) . . . . ?
O3 Mo3 O2 Mo1 87.01(7) 3_756 . . . ?
O1 Mo3 O2 Mo1 11.37(5) . . . . ?
Mo1 Mo3 O2 Mo1 104.98(7) 3_756 . . . ?
O4 Mo1 O2 Mo1 17.4(12) . . . 3_756 ?
O13 Mo1 O2 Mo1 179.01(9) . . . 3_756 ?
O3 Mo1 O2 Mo1 -81.46(8) . . . 3_756 ?
O1 Mo1 O2 Mo1 80.94(8) . . . 3_756 ?
O2 Mo1 O2 Mo1 0.0 3_756 . . 3_756 ?
Mo3 Mo1 O2 Mo1 -45.72(6) 3_756 . . 3_756 ?
Mo2 Mo1 O2 Mo1 45.14(6) . . . 3_756 ?
O4 Mo1 O2 Mo2 112.6(12) . . . 3_756 ?
O13 Mo1 O2 Mo2 -85.82(8) . . . 3_756 ?
O3 Mo1 O2 Mo2 13.71(7) . . . 3_756 ?
O1 Mo1 O2 Mo2 176.12(8) . . . 3_756 ?
O2 Mo1 O2 Mo2 95.17(8) 3_756 . . 3_756 ?
Mo3 Mo1 O2 Mo2 49.45(5) 3_756 . . 3_756 ?
Mo2 Mo1 O2 Mo2 140.32(5) . . . 3_756 ?
O4 Mo1 O2 Mo3 -76.9(12) . . . . ?
O13 Mo1 O2 Mo3 84.63(8) . . . . ?
O3 Mo1 O2 Mo3 -175.85(8) . . . . ?
O1 Mo1 O2 Mo3 -13.44(6) . . . . ?
O2 Mo1 O2 Mo3 -94.38(8) 3_756 . . . ?
Mo3 Mo1 O2 Mo3 -140.10(5) 3_756 . . . ?
Mo2 Mo1 O2 Mo3 -49.24(5) . . . . ?
O4 Mo1 O3 Mo3 -76.33(10) . . . 3_756 ?
O13 Mo1 O3 Mo3 178.23(8) . . . 3_756 ?
O1 Mo1 O3 Mo3 62.74(18) . . . 3_756 ?
O2 Mo1 O3 Mo3 22.32(8) 3_756 . . 3_756 ?
O2 Mo1 O3 Mo3 99.59(8) . . . 3_756 ?
Mo2 Mo1 O3 Mo3 23.04(10) . . . 3_756 ?
O4 Mo1 O3 Mo2 170.10(9) . . . 3_756 ?
O13 Mo1 O3 Mo2 64.67(9) . . . 3_756 ?
O1 Mo1 O3 Mo2 -50.82(18) . . . 3_756 ?
O2 Mo1 O3 Mo2 -91.24(8) 3_756 . . 3_756 ?
O2 Mo1 O3 Mo2 -13.97(7) . . . 3_756 ?
Mo3 Mo1 O3 Mo2 -113.56(11) 3_756 . . 3_756 ?
Mo2 Mo1 O3 Mo2 -90.53(7) . . . 3_756 ?
O5 Mo2 O6 Mo4 179.98(12) . . . 3_756 ?
O7 Mo2 O6 Mo4 72.05(13) . . . 3_756 ?
O1 Mo2 O6 Mo4 -52.5(2) . . . 3_756 ?
O2 Mo2 O6 Mo4 -21.35(10) 3_756 . . 3_756 ?
O3 Mo2 O6 Mo4 -94.15(11) 3_756 . . 3_756 ?
Mo1 Mo2 O6 Mo4 -20.53(13) . . . 3_756 ?
O8 Mo3 O10 Mo4 70.11(13) . . . . ?
O9 Mo3 O10 Mo4 177.91(12) . . . . ?
O3 Mo3 O10 Mo4 -53.9(2) 3_756 . . . ?
O2 Mo3 O10 Mo4 -22.16(10) . . . . ?
O1 Mo3 O10 Mo4 -94.63(11) . . . . ?
Mo1 Mo3 O10 Mo4 -21.85(13) 3_756 . . . ?
O11 Mo4 O10 Mo3 -73.49(13) . . . . ?
O12 Mo4 O10 Mo3 179.01(11) . . . . ?
O6 Mo4 O10 Mo3 42.13(19) 3_756 . . . ?
O13 Mo4 O10 Mo3 91.61(11) . . . . ?
O4 Mo1 O13 Mo4 179.34(10) . . . . ?
O3 Mo1 O13 Mo4 -76.19(11) . . . . ?
O1 Mo1 O13 Mo4 77.26(10) . . . . ?
O2 Mo1 O13 Mo4 3.0(3) 3_756 . . . ?
O2 Mo1 O13 Mo4 0.65(9) . . . . ?
Mo3 Mo1 O13 Mo4 -74.75(12) 3_756 . . . ?
Mo2 Mo1 O13 Mo4 76.11(11) . . . . ?
O11 Mo4 O13 Mo1 -2.0(4) . . . . ?
O12 Mo4 O13 Mo1 -179.71(13) . . . . ?
O6 Mo4 O13 Mo1 75.01(11) 3_756 . . . ?
O10 Mo4 O13 Mo1 -76.41(11) . . . . ?
C5 N1 C1 C2 -0.2(5) . . . . ?
C11 N1 C1 C2 -177.7(3) . . . . ?
N1 C1 C2 C3 0.9(6) . . . . ?
C1 C2 C3 C4 -1.1(6) . . . . ?
C2 C3 C4 C5 0.7(6) . . . . ?
C1 N1 C5 C4 -0.3(5) . . . . ?
C11 N1 C5 C4 177.3(3) . . . . ?
C3 C4 C5 N1 0.0(5) . . . . ?
C10 N2 C6 C7 -0.4(5) . . . . ?
C17 N2 C6 C7 178.4(3) . . . . ?
N2 C6 C7 C8 1.1(5) . . . . ?
C6 C7 C8 C9 -0.4(5) . . . . ?
C7 C8 C9 C10 -0.9(5) . . . . ?
C6 N2 C10 C9 -0.9(4) . . . . ?
C17 N2 C10 C9 -179.8(3) . . . . ?
C8 C9 C10 N2 1.5(5) . . . . ?
C1 N1 C11 C12 -68.9(4) . . . . ?
C5 N1 C11 C12 113.5(4) . . . . ?
N1 C11 C12 C13 169.3(3) . . . . ?
C11 C12 C13 C14 175.3(3) . . . . ?
C12 C13 C14 C15 177.1(3) . . . . ?
C13 C14 C15 C16 166.4(3) . . . . ?
C14 C15 C16 C17 63.9(4) . . . . ?
C6 N2 C17 C16 -103.9(3) . . . . ?
C10 N2 C17 C16 75.0(3) . . . . ?
C15 C16 C17 N2 63.4(3) . . . . ?
